data_2102473
loop_
_publ_author_name
'Marsh, Richard E.'

_publ_section_title
;
 Space group <i>Cc</i>: an update
;
_journal_issue 2
_journal_name_full 'Acta Crystallographica Section B'
_journal_page_first 252
_journal_page_last 253
_journal_paper_doi 10.1107/S0108768104003878
_journal_volume 60
_journal_year 2004
_chemical_formula_moiety 'C36 H40 O6 As2 Li2'
_chemical_formula_sum 'C36 H40 As2 Li2 O6'
_space_group_crystal_system triclinic
_space_group_IT_number 2
_space_group_name_Hall '-P 1'
_space_group_name_H-M_alt 'P -1'
_audit_creation_method CRYM
_cell_angle_alpha 112.46
_cell_angle_beta 102.76
_cell_angle_gamma 96.79
_cell_formula_units_Z 1
_cell_length_a 8.5317
_cell_length_b 9.7835
_cell_length_c 11.7665
_cell_volume 862.577
_cod_data_source_file bk0142.cif
_cod_data_source_block HUXBOR
_cod_depositor_comments
;
 Updating space group information and adding the symmetry operation list.

 Antanas Vaitkus,
 2018-06-14

 Adding the _cell_formula_units_Z data item.

 Antanas Vaitkus,
 2017-08-05

  Added moiety chemical formula from Marsh (2004) paper.
  The summary chemical formula is calculated from moiety formula using
  AdHocParser
  (svn://www.crystallography.net/cod-tools/trunk/Formulae/AdHocParser.yp,
  revision 1441.)

  Andrius Merkys
  2013-11-11
;
_cod_original_sg_symbol_H-M P-1
_cod_database_code 2102473

loop_
_space_group_symop_id
_space_group_symop_operation_xyz
1 x,y,z
2 -x,-y,-z

loop_
_atom_site_label
_atom_site_type_symbol
_atom_site_fract_x
_atom_site_fract_y
_atom_site_fract_z
As1 As 0.24171 0.34961 -0.02424
O1 O 0.13970 0.03190 -0.19410
O2 O 0.11490 0.13580 0.06370
C1 C 0.21070 0.16105 -0.17530
C2 C 0.27470 0.17605 -0.27960
C3 C 0.38995 0.30475 -0.25760
H1 H 0.42635 0.38780 -0.17540
C4 C 0.45070 0.31075 -0.35660
H2 H 0.52975 0.39765 -0.34110
C5 C 0.39705 0.19220 -0.47610
H3 H 0.43955 0.19630 -0.54290
C6 C 0.28100 0.06595 -0.49920
H4 H 0.24180 -0.01420 -0.58200
C7 C 0.22135 0.05780 -0.40100
H5 H 0.14280 -0.02945 -0.41750
C8 C 0.15725 0.27275 0.08145
C9 C 0.15070 0.39160 0.20570
C10 C 0.10515 0.52685 0.21325
H6 H 0.07930 0.54565 0.13860
C11 C 0.09765 0.63360 0.32910
H7 H 0.06405 0.72415 0.33335
C12 C 0.13935 0.60800 0.43890
H8 H 0.13615 0.68210 0.51865
C13 C 0.18595 0.47495 0.43305
H9 H 0.21530 0.45840 0.50865
C14 C 0.18945 0.36625 0.31695
H10 H 0.21820 0.27385 0.31265
Li1 Li 0.09550 -0.05005 -0.08125
O5 O 0.23590 -0.19215 -0.07355
C29 C 0.41945 -0.21785 -0.21070
H21 H 0.40560 -0.12375 -0.21870
H22 H 0.43760 -0.28885 -0.28910
H23 H 0.51460 -0.19550 -0.13715
C30 C 0.26710 -0.28715 -0.19085
H24 H 0.27865 -0.38585 -0.18905
H25 H 0.17120 -0.30675 -0.26440
C31 C 0.33455 -0.20115 0.03805
H26 H 0.45110 -0.15185 0.05650
H27 H 0.32870 -0.30890 0.02190
C32 C 0.27320 -0.12365 0.15165
H28 H 0.27520 -0.01870 0.16545
H29 H 0.34380 -0.12575 0.22805
H30 H 0.16065 -0.17605 0.13545
